data_7016871
loop_
_publ_author_name
'Zhang, Wenhua'
'Hor, T. S. Andy'

_publ_section_title
;
 Complexation of 1,1'-bis(diphenylphosphino)ferrocene dioxide
 (dppfO(2)) with 3d metals and revisit of its coordination to Pd(ii).
;
_journal_issue 40
_journal_name_full 'Dalton transactions (Cambridge, England : 2003)'
_journal_page_first 10725
_journal_page_last 10730
_journal_paper_doi 10.1039/c1dt10920k
_journal_volume 40
_journal_year 2011
_chemical_formula_sum 'C68 H56 Cl6 Fe2 Ni2 O4 P4'
_chemical_formula_weight 1502.83
_chemical_name_systematic
;
?
;
_space_group_IT_number 14
_symmetry_cell_setting monoclinic
_symmetry_space_group_name_Hall '-P 2ybc'
_symmetry_space_group_name_H-M 'P 1 21/c 1'
_atom_sites_solution_hydrogens geom
_atom_sites_solution_primary direct
_atom_sites_solution_secondary difmap
_audit_creation_method SHELXL-97
_cell_angle_alpha 90.00
_cell_angle_beta 97.6450(10)
_cell_angle_gamma 90.00
_cell_formula_units_Z 4
_cell_length_a 10.5328(4)
_cell_length_b 33.6751(15)
_cell_length_c 18.5393(7)
_cell_measurement_reflns_used 2835
_cell_measurement_temperature 223(2)
_cell_measurement_theta_max 20.44
_cell_measurement_theta_min 2.22
_cell_volume 6517.3(5)
_computing_cell_refinement 'Bruker SMART'
_computing_data_collection 'Bruker SMART'
_computing_data_reduction 'Bruker SAINT'
_computing_molecular_graphics 'Bruker SHELXTL'
_computing_publication_material 'Bruker SHELXTL'
_computing_structure_refinement 'SHELXL-97 (Sheldrick, 1997)'
_computing_structure_solution 'SHELXS-97 (Sheldrick, 1990)'
_diffrn_ambient_temperature 223(2)
_diffrn_measured_fraction_theta_full 0.997
_diffrn_measured_fraction_theta_max 0.997
_diffrn_measurement_device_type 'CCD area detector'
_diffrn_measurement_method 'phi and omega scans'
_diffrn_radiation_monochromator graphite
_diffrn_radiation_source 'fine-focus sealed tube'
_diffrn_radiation_type MoK\a
_diffrn_radiation_wavelength 0.71073
_diffrn_reflns_av_R_equivalents 0.0887
_diffrn_reflns_av_sigmaI/netI 0.1039
_diffrn_reflns_limit_h_max 13
_diffrn_reflns_limit_h_min -13
_diffrn_reflns_limit_k_max 43
_diffrn_reflns_limit_k_min -33
_diffrn_reflns_limit_l_max 23
_diffrn_reflns_limit_l_min -19
_diffrn_reflns_number 45546
_diffrn_reflns_theta_full 27.39
_diffrn_reflns_theta_max 27.39
_diffrn_reflns_theta_min 1.21
_exptl_absorpt_coefficient_mu 1.398
_exptl_absorpt_correction_T_max 0.8964
_exptl_absorpt_correction_T_min 0.7302
_exptl_absorpt_correction_type multi-scan
_exptl_absorpt_process_details 'Sadabs, (Sheldrick 2001)'
_exptl_crystal_colour ORANGE
_exptl_crystal_density_diffrn 1.532
_exptl_crystal_density_meas ?
_exptl_crystal_density_method 'not measured'
_exptl_crystal_description BLOCK
_exptl_crystal_F_000 3064
_exptl_crystal_size_max 0.24
_exptl_crystal_size_mid 0.10
_exptl_crystal_size_min 0.08
_refine_diff_density_max 0.928
_refine_diff_density_min -1.095
_refine_diff_density_rms 0.133
_refine_ls_extinction_method none
_refine_ls_goodness_of_fit_ref 1.048
_refine_ls_hydrogen_treatment constr
_refine_ls_matrix_type full
_refine_ls_number_parameters 794
_refine_ls_number_reflns 14762
_refine_ls_number_restraints 58
_refine_ls_restrained_S_all 1.079
_refine_ls_R_factor_all 0.1290
_refine_ls_R_factor_gt 0.0827
_refine_ls_shift/su_max 0.000
_refine_ls_shift/su_mean 0.000
_refine_ls_structure_factor_coef Fsqd
_refine_ls_weighting_details 'calc w=1/[\s^2^(Fo^2^)+(0.0855P)^2^+11.3285P] where P=(Fo^2^+2Fc^2^)/3'
_refine_ls_weighting_scheme calc
_refine_ls_wR_factor_gt 0.1810
_refine_ls_wR_factor_ref 0.2079
_reflns_number_gt 9567
_reflns_number_total 14762
_reflns_threshold_expression >2sigma(I)
_cod_data_source_file c1dt10920k.txt
_cod_data_source_block Cpd2
_cod_depositor_comments
;
The following automatic conversions were performed:

'_symmetry_cell_setting' value 'Monoclinic' changed to 'monoclinic'
according to /home/saulius/struct/CIF-dictionaries/cif_core.dic
dictionary named 'cif_core.dic' version 2.4.1 from
2010-06-29.

'_exptl_absorpt_correction_type' value 'Multi-scan'
changed to 'multi-scan' according to
/home/saulius/struct/CIF-dictionaries/cif_core.dic dictionary named
'cif_core.dic' version 2.4.1 from 2010-06-29.

Automatic conversion script
Id: cif_fix_values 1715 2011-07-08 13:25:40Z adriana 

The following automatic conversions were performed:

'_exptl_crystal_density_meas' value 'Not Measured' was changed to '?'
- the value is perceived as not measured.

Automatic conversion script
Id: cif_fix_values 3008 2015-01-20 13:52:24Z robertas 
;
_cod_original_sg_symbol_H-M P2(1)/c
_cod_database_code 7016871

loop_
_symmetry_equiv_pos_as_xyz
'x, y, z'
'-x, y+1/2, -z+1/2'
'-x, -y, -z'
'x, -y-1/2, z-1/2'

loop_
_atom_site_label
_atom_site_type_symbol
_atom_site_fract_x
_atom_site_fract_y
_atom_site_fract_z
_atom_site_U_iso_or_equiv
_atom_site_adp_type
_atom_site_occupancy
_atom_site_symmetry_multiplicity
_atom_site_calc_flag
_atom_site_refinement_flags
_atom_site_disorder_assembly
_atom_site_disorder_group
Cl6 Cl -0.1809(2) 0.11430(12) 0.77607(19) 0.0514(9) Uani 0.824(11) 1 d PD A 1
Cl3 Cl 0.0375(4) 0.17784(17) 0.70143(19) 0.0841(15) Uani 0.824(11) 1 d PD A 1
Cl4 Cl 0.1601(3) 0.09665(9) 0.8071(4) 0.095(2) Uani 0.824(11) 1 d PD A 1
Cl5 Cl 0.0252(5) 0.17742(18) 0.8946(2) 0.0898(18) Uani 0.824(11) 1 d PD A 1
Cl3A Cl 0.0742(18) 0.1644(5) 0.6991(6) 0.068(3) Uani 0.176(11) 1 d PD A 2
Cl4A Cl 0.1343(13) 0.0995(3) 0.8522(8) 0.068(3) Uani 0.176(11) 1 d PD A 2
Cl5A Cl -0.0129(16) 0.1926(4) 0.8698(8) 0.068(3) Uani 0.176(11) 1 d PD A 2
Cl6A Cl -0.1830(10) 0.1162(5) 0.7681(11) 0.068(3) Uani 0.176(11) 1 d PD A 2
Ni1 Ni 0.55595(7) 0.12873(2) 0.29794(4) 0.0271(2) Uani 1 1 d . . .
Ni2 Ni 0.00821(10) 0.14263(3) 0.79611(5) 0.0490(3) Uani 1 1 d D . .
Fe1 Fe 0.80320(8) 0.05788(3) 0.50078(4) 0.0248(2) Uani 1 1 d . . .
Fe2 Fe 0.29282(8) 0.19707(3) 0.09620(4) 0.0278(2) Uani 1 1 d . . .
Cl1 Cl 0.72945(14) 0.16733(5) 0.27386(9) 0.0350(4) Uani 1 1 d . . .
Cl2 Cl 0.39066(14) 0.08540(5) 0.32071(8) 0.0329(4) Uani 1 1 d . . .
P1 P 0.63990(14) 0.14733(5) 0.48457(8) 0.0215(3) Uani 1 1 d . . .
P2 P 0.71371(13) 0.03936(5) 0.32185(8) 0.0203(3) Uani 1 1 d . . .
P3 P 0.49821(14) 0.11788(5) 0.10963(8) 0.0248(3) Uani 1 1 d . . .
P4 P 0.33546(14) 0.20587(5) 0.28024(8) 0.0244(3) Uani 1 1 d . . .
O1 O 0.5916(4) 0.14238(12) 0.4056(2) 0.0267(9) Uani 1 1 d . . .
O2 O 0.6760(4) 0.08202(12) 0.3099(2) 0.0248(9) Uani 1 1 d . . .
O3 O 0.5143(4) 0.11602(13) 0.19093(19) 0.0282(9) Uani 1 1 d . . .
O4 O 0.4380(4) 0.17466(13) 0.2878(2) 0.0284(10) Uani 1 1 d . . .
C1 C 0.7756(5) 0.11735(18) 0.5104(3) 0.0253(13) Uani 1 1 d . . .
C2 C 0.8226(6) 0.10016(19) 0.5802(3) 0.0330(15) Uani 1 1 d . . .
H2 H 0.7791 0.1006 0.6244 0.040 Uiso 1 1 calc R . .
C3 C 0.9449(7) 0.0831(2) 0.5739(4) 0.047(2) Uani 1 1 d . . .
H3 H 0.9997 0.0687 0.6129 0.057 Uiso 1 1 calc R . .
C4 C 0.9727(6) 0.0887(2) 0.5032(4) 0.0426(18) Uani 1 1 d . . .
H4 H 1.0504 0.0792 0.4839 0.051 Uiso 1 1 calc R . .
C5 C 0.8697(6) 0.10997(18) 0.4632(3) 0.0307(14) Uani 1 1 d . . .
H5 H 0.8640 0.1181 0.4116 0.037 Uiso 1 1 calc R . .
C6 C 0.7254(5) 0.02438(17) 0.4148(3) 0.0227(12) Uani 1 1 d . . .
C7 C 0.8305(6) 0.00408(18) 0.4567(3) 0.0263(13) Uani 1 1 d . . .
H7 H 0.9097 -0.0051 0.4385 0.032 Uiso 1 1 calc R . .
C8 C 0.8002(7) -0.00085(19) 0.5280(3) 0.0366(16) Uani 1 1 d . . .
H8 H 0.8559 -0.0136 0.5687 0.044 Uiso 1 1 calc R . .
C9 C 0.6799(7) 0.0161(2) 0.5323(3) 0.0377(16) Uani 1 1 d . . .
H9 H 0.6357 0.0173 0.5761 0.045 Uiso 1 1 calc R . .
C10 C 0.6332(6) 0.03174(19) 0.4621(3) 0.0292(14) Uani 1 1 d . . .
H10 H 0.5506 0.0457 0.4490 0.035 Uiso 1 1 calc R . .
C11 C 0.4439(6) 0.1641(2) 0.0730(3) 0.0305(14) Uani 1 1 d . . .
C12 C 0.3552(6) 0.1719(2) 0.0080(3) 0.0366(16) Uani 1 1 d . . .
H12 H 0.3093 0.1518 -0.0245 0.044 Uiso 1 1 calc R . .
C13 C 0.3468(7) 0.2134(2) -0.0004(4) 0.0453(19) Uani 1 1 d . . .
H13 H 0.2927 0.2276 -0.0400 0.054 Uiso 1 1 calc R . .
C14 C 0.4269(7) 0.2311(2) 0.0565(4) 0.0481(19) Uani 1 1 d . . .
H14 H 0.4379 0.2601 0.0641 0.058 Uiso 1 1 calc R . .
C15 C 0.4886(6) 0.2010(2) 0.1027(3) 0.0324(15) Uani 1 1 d . . .
H15 H 0.5499 0.2052 0.1474 0.039 Uiso 1 1 calc R . .
C16 C 0.2363(6) 0.20279(19) 0.1951(3) 0.0282(14) Uani 1 1 d . . .
C17 C 0.1853(6) 0.2345(2) 0.1489(3) 0.0355(16) Uani 1 1 d . . .
H17 H 0.2002 0.2632 0.1573 0.043 Uiso 1 1 calc R . .
C18 C 0.1089(6) 0.2168(2) 0.0883(3) 0.0429(18) Uani 1 1 d . . .
H18 H 0.0626 0.2313 0.0463 0.051 Uiso 1 1 calc R . .
C19 C 0.1107(6) 0.1754(2) 0.0974(4) 0.0408(17) Uani 1 1 d . . .
H19 H 0.0668 0.1558 0.0628 0.049 Uiso 1 1 calc R . .
C20 C 0.1904(6) 0.1662(2) 0.1637(3) 0.0331(15) Uani 1 1 d . . .
H20 H 0.2103 0.1394 0.1838 0.040 Uiso 1 1 calc R . .
C1A C 0.6936(5) 0.19664(18) 0.5070(3) 0.0247(13) Uani 1 1 d . . .
C2A C 0.7637(6) 0.2054(2) 0.5743(3) 0.0347(15) Uani 1 1 d . . .
H2A H 0.7853 0.1851 0.6086 0.042 Uiso 1 1 calc R . .
C3A C 0.8010(7) 0.2440(2) 0.5905(4) 0.0481(19) Uani 1 1 d . . .
H3A H 0.8461 0.2499 0.6364 0.058 Uiso 1 1 calc R . .
C4A C 0.7736(6) 0.2738(2) 0.5406(4) 0.0443(18) Uani 1 1 d . . .
H4A H 0.7996 0.3000 0.5522 0.053 Uiso 1 1 calc R . .
C5A C 0.7075(7) 0.2651(2) 0.4733(4) 0.0498(19) Uani 1 1 d . . .
H5A H 0.6904 0.2854 0.4386 0.060 Uiso 1 1 calc R . .
C6A C 0.6659(6) 0.2269(2) 0.4560(4) 0.0375(16) Uani 1 1 d . . .
H6A H 0.6193 0.2214 0.4102 0.045 Uiso 1 1 calc R . .
C1B C 0.5161(6) 0.13486(19) 0.5388(3) 0.0276(13) Uani 1 1 d . . .
C2B C 0.5049(7) 0.1526(3) 0.6057(4) 0.051(2) Uani 1 1 d . . .
H2B H 0.5654 0.1714 0.6259 0.061 Uiso 1 1 calc R . .
C3B C 0.4016(8) 0.1418(3) 0.6421(4) 0.073(3) Uani 1 1 d . . .
H3B H 0.3919 0.1541 0.6866 0.088 Uiso 1 1 calc R . .
C4B C 0.3148(8) 0.1137(3) 0.6144(4) 0.061(2) Uani 1 1 d . . .
H4B H 0.2473 0.1064 0.6401 0.073 Uiso 1 1 calc R . .
C5B C 0.3271(7) 0.0962(2) 0.5483(4) 0.0469(19) Uani 1 1 d . . .
H5B H 0.2678 0.0768 0.5291 0.056 Uiso 1 1 calc R . .
C6B C 0.4254(6) 0.1070(2) 0.5104(3) 0.0325(15) Uani 1 1 d . . .
H6B H 0.4315 0.0954 0.4648 0.039 Uiso 1 1 calc R . .
C1C C 0.8705(5) 0.03268(18) 0.2957(3) 0.0248(13) Uani 1 1 d . . .
C2C C 0.9508(6) 0.0653(2) 0.2970(3) 0.0342(15) Uani 1 1 d . . .
H2C H 0.9204 0.0907 0.3068 0.041 Uiso 1 1 calc R . .
C3C C 1.0770(7) 0.0602(3) 0.2837(4) 0.0469(19) Uani 1 1 d . . .
H3C H 1.1321 0.0822 0.2844 0.056 Uiso 1 1 calc R . .
C4C C 1.1201(7) 0.0231(3) 0.2696(4) 0.049(2) Uani 1 1 d . . .
H4C H 1.2060 0.0197 0.2622 0.059 Uiso 1 1 calc R . .
C5C C 1.0414(7) -0.0093(3) 0.2660(4) 0.050(2) Uani 1 1 d . . .
H5C H 1.0722 -0.0345 0.2548 0.060 Uiso 1 1 calc R . .
C6C C 0.9138(6) -0.0046(2) 0.2793(4) 0.0400(17) Uani 1 1 d . . .
H6C H 0.8584 -0.0266 0.2770 0.048 Uiso 1 1 calc R . .
C1D C 0.6052(5) 0.00518(17) 0.2713(3) 0.0234(12) Uani 1 1 d . . .
C2D C 0.5779(7) 0.0099(2) 0.1962(3) 0.0445(18) Uani 1 1 d . . .
H2D H 0.6173 0.0304 0.1727 0.053 Uiso 1 1 calc R . .
C3D C 0.4925(8) -0.0156(2) 0.1561(4) 0.0475(19) Uani 1 1 d . . .
H3D H 0.4745 -0.0126 0.1054 0.057 Uiso 1 1 calc R . .
C4D C 0.4354(7) -0.0448(2) 0.1896(4) 0.051(2) Uani 1 1 d . . .
H4D H 0.3777 -0.0618 0.1618 0.061 Uiso 1 1 calc R . .
C5D C 0.4596(9) -0.0501(3) 0.2636(4) 0.073(3) Uani 1 1 d . . .
H5D H 0.4181 -0.0703 0.2864 0.088 Uiso 1 1 calc R . .
C6D C 0.5465(8) -0.0250(3) 0.3041(4) 0.054(2) Uani 1 1 d . . .
H6D H 0.5654 -0.0288 0.3546 0.065 Uiso 1 1 calc R . .
C1E C 0.3837(6) 0.0808(2) 0.0719(3) 0.0290(14) Uani 1 1 d . . .
C2E C 0.3001(6) 0.0655(2) 0.1161(3) 0.0368(16) Uani 1 1 d . . .
H2E H 0.3046 0.0740 0.1647 0.044 Uiso 1 1 calc R . .
C3E C 0.2095(7) 0.0376(3) 0.0887(4) 0.051(2) Uani 1 1 d . . .
H3E H 0.1536 0.0270 0.1192 0.061 Uiso 1 1 calc R . .
C4E C 0.2005(7) 0.0255(3) 0.0186(4) 0.058(2) Uani 1 1 d . . .
H4E H 0.1369 0.0072 0.0001 0.069 Uiso 1 1 calc R . .
C5E C 0.2843(9) 0.0400(3) -0.0253(4) 0.063(2) Uani 1 1 d . . .
H5E H 0.2794 0.0310 -0.0735 0.075 Uiso 1 1 calc R . .
C6E C 0.3757(8) 0.0676(3) 0.0002(4) 0.053(2) Uani 1 1 d . . .
H6E H 0.4325 0.0775 -0.0305 0.064 Uiso 1 1 calc R . .
C1F C 0.6478(6) 0.10944(19) 0.0758(3) 0.0274(13) Uani 1 1 d . . .
C2F C 0.7504(6) 0.0943(2) 0.1212(4) 0.0353(15) Uani 1 1 d . . .
H2F H 0.7424 0.0893 0.1703 0.042 Uiso 1 1 calc R . .
C3F C 0.8656(7) 0.0864(3) 0.0953(4) 0.052(2) Uani 1 1 d . . .
H3F H 0.9351 0.0758 0.1264 0.063 Uiso 1 1 calc R . .
C4F C 0.8771(7) 0.0945(2) 0.0229(4) 0.052(2) Uani 1 1 d . . .
H4F H 0.9546 0.0890 0.0049 0.062 Uiso 1 1 calc R . .
C5F C 0.7771(7) 0.1103(3) -0.0224(4) 0.048(2) Uani 1 1 d . . .
H5F H 0.7858 0.1160 -0.0711 0.057 Uiso 1 1 calc R . .
C6F C 0.6631(7) 0.1180(2) 0.0040(3) 0.0420(18) Uani 1 1 d . . .
H6F H 0.5945 0.1291 -0.0271 0.050 Uiso 1 1 calc R . .
C1G C 0.4086(6) 0.25414(18) 0.2902(3) 0.0270(13) Uani 1 1 d . . .
C2G C 0.5348(6) 0.2584(2) 0.2777(3) 0.0355(15) Uani 1 1 d . . .
H2G H 0.5790 0.2365 0.2619 0.043 Uiso 1 1 calc R . .
C3G C 0.5962(7) 0.2949(2) 0.2884(4) 0.0484(19) Uani 1 1 d . . .
H3G H 0.6817 0.2977 0.2798 0.058 Uiso 1 1 calc R . .
C4G C 0.5309(8) 0.3270(2) 0.3120(4) 0.0458(18) Uani 1 1 d . . .
H4G H 0.5727 0.3516 0.3202 0.055 Uiso 1 1 calc R . .
C5G C 0.4040(8) 0.3231(2) 0.3236(3) 0.0446(19) Uani 1 1 d . . .
H5G H 0.3597 0.3451 0.3390 0.053 Uiso 1 1 calc R . .
C6G C 0.3428(7) 0.2869(2) 0.3126(3) 0.0374(16) Uani 1 1 d . . .
H6G H 0.2567 0.2843 0.3202 0.045 Uiso 1 1 calc R . .
C1H C 0.2292(6) 0.20112(19) 0.3479(3) 0.0285(14) Uani 1 1 d . . .
C2H C 0.2786(7) 0.1902(2) 0.4174(4) 0.0455(19) Uani 1 1 d . . .
H2H H 0.3666 0.1847 0.4286 0.055 Uiso 1 1 calc R . .
C3H C 0.1991(9) 0.1872(3) 0.4711(4) 0.057(2) Uani 1 1 d . . .
H3H H 0.2340 0.1799 0.5186 0.069 Uiso 1 1 calc R . .
C4H C 0.0730(8) 0.1946(2) 0.4563(4) 0.050(2) Uani 1 1 d . . .
H4H H 0.0204 0.1923 0.4933 0.060 Uiso 1 1 calc R . .
C5H C 0.0207(8) 0.2056(3) 0.3875(5) 0.078(3) Uani 1 1 d . . .
H5H H -0.0676 0.2106 0.3769 0.094 Uiso 1 1 calc R . .
C6H C 0.1005(7) 0.2094(3) 0.3331(4) 0.069(3) Uani 1 1 d . . .
H6H H 0.0658 0.2177 0.2862 0.083 Uiso 1 1 calc R . .

loop_
_atom_site_aniso_label
_atom_site_aniso_U_11
_atom_site_aniso_U_22
_atom_site_aniso_U_33
_atom_site_aniso_U_23
_atom_site_aniso_U_13
_atom_site_aniso_U_12
Cl6 0.0413(15) 0.075(2) 0.0407(16) -0.0159(13) 0.0164(11) -0.0310(14)
Cl3 0.066(2) 0.111(3) 0.068(2) 0.049(2) -0.0179(15) -0.046(2)
Cl4 0.066(2) 0.059(2) 0.148(6) -0.012(2) -0.026(2) 0.0093(16)
Cl5 0.095(3) 0.116(4) 0.058(2) -0.044(2) 0.0052(19) -0.042(3)
Cl3A 0.072(6) 0.081(7) 0.047(5) -0.021(4) -0.003(4) -0.001(5)
Cl4A 0.072(6) 0.081(7) 0.047(5) -0.021(4) -0.003(4) -0.001(5)
Cl5A 0.072(6) 0.081(7) 0.047(5) -0.021(4) -0.003(4) -0.001(5)
Cl6A 0.072(6) 0.081(7) 0.047(5) -0.021(4) -0.003(4) -0.001(5)
Ni1 0.0221(4) 0.0328(5) 0.0258(4) -0.0002(3) 0.0011(3) 0.0015(3)
Ni2 0.0490(6) 0.0521(7) 0.0434(5) -0.0001(5) -0.0033(4) -0.0130(5)
Fe1 0.0228(4) 0.0228(5) 0.0267(4) 0.0018(4) -0.0049(3) -0.0018(4)
Fe2 0.0276(5) 0.0328(5) 0.0221(4) 0.0024(4) -0.0005(3) 0.0045(4)
Cl1 0.0263(8) 0.0342(9) 0.0455(9) 0.0029(7) 0.0091(7) -0.0041(7)
Cl2 0.0227(7) 0.0465(10) 0.0299(8) -0.0038(7) 0.0044(6) -0.0129(7)
P1 0.0183(7) 0.0253(8) 0.0199(7) -0.0029(6) -0.0015(5) -0.0011(6)
P2 0.0148(7) 0.0209(8) 0.0250(7) 0.0004(6) 0.0017(5) -0.0008(6)
P3 0.0253(8) 0.0315(9) 0.0176(7) -0.0009(6) 0.0029(6) 0.0011(7)
P4 0.0219(8) 0.0289(9) 0.0220(7) -0.0002(6) 0.0011(6) 0.0073(7)
O1 0.025(2) 0.033(2) 0.021(2) -0.0024(18) -0.0003(16) 0.0015(19)
O2 0.021(2) 0.024(2) 0.028(2) -0.0011(18) 0.0014(16) 0.0019(17)
O3 0.029(2) 0.038(3) 0.0174(19) -0.0032(18) 0.0025(16) 0.002(2)
O4 0.021(2) 0.033(3) 0.030(2) 0.0015(19) 0.0017(17) 0.0119(19)
C1 0.022(3) 0.024(3) 0.028(3) -0.006(3) -0.002(2) -0.002(2)
C2 0.043(4) 0.024(3) 0.027(3) -0.002(3) -0.015(3) 0.000(3)
C3 0.045(4) 0.032(4) 0.054(5) 0.000(3) -0.033(4) 0.001(3)
C4 0.023(3) 0.029(4) 0.072(5) -0.004(4) -0.006(3) -0.002(3)
C5 0.028(3) 0.022(3) 0.040(4) 0.000(3) -0.004(3) -0.002(3)
C6 0.022(3) 0.022(3) 0.024(3) -0.004(2) 0.001(2) -0.002(2)
C7 0.025(3) 0.024(3) 0.027(3) -0.001(3) -0.005(2) 0.001(3)
C8 0.048(4) 0.026(4) 0.031(3) 0.009(3) -0.012(3) -0.006(3)
C9 0.047(4) 0.038(4) 0.027(3) 0.007(3) 0.001(3) -0.009(3)
C10 0.018(3) 0.032(4) 0.037(3) -0.009(3) 0.003(2) -0.007(3)
C11 0.033(3) 0.032(4) 0.026(3) -0.003(3) 0.004(3) 0.002(3)
C12 0.043(4) 0.050(5) 0.018(3) 0.001(3) 0.009(3) 0.007(3)
C13 0.055(5) 0.050(5) 0.032(4) 0.022(3) 0.012(3) 0.011(4)
C14 0.046(4) 0.044(5) 0.058(5) 0.017(4) 0.020(4) 0.001(4)
C15 0.032(3) 0.035(4) 0.030(3) 0.005(3) 0.006(3) 0.003(3)
C16 0.027(3) 0.034(4) 0.023(3) -0.003(3) 0.001(2) 0.007(3)
C17 0.034(4) 0.038(4) 0.034(3) 0.001(3) 0.002(3) 0.017(3)
C18 0.029(4) 0.067(6) 0.030(3) 0.004(3) -0.007(3) 0.017(4)
C19 0.024(3) 0.057(5) 0.039(4) -0.004(3) -0.004(3) -0.011(3)
C20 0.034(4) 0.037(4) 0.030(3) 0.001(3) 0.009(3) -0.001(3)
C1A 0.015(3) 0.031(3) 0.028(3) -0.004(3) 0.002(2) 0.001(2)
C2A 0.030(3) 0.033(4) 0.038(4) -0.001(3) -0.007(3) -0.006(3)
C3A 0.036(4) 0.045(5) 0.059(5) -0.014(4) -0.009(3) -0.008(4)
C4A 0.030(4) 0.025(4) 0.077(5) -0.012(4) 0.005(4) -0.005(3)
C5A 0.047(5) 0.033(4) 0.068(5) 0.015(4) 0.004(4) -0.002(4)
C6A 0.038(4) 0.033(4) 0.040(4) 0.002(3) 0.000(3) 0.003(3)
C1B 0.023(3) 0.036(4) 0.023(3) -0.003(3) 0.001(2) -0.005(3)
C2B 0.044(4) 0.077(6) 0.032(4) -0.020(4) 0.011(3) -0.020(4)
C3B 0.052(5) 0.140(10) 0.031(4) -0.023(5) 0.016(4) -0.025(6)
C4B 0.045(5) 0.100(8) 0.039(4) 0.007(5) 0.016(4) -0.022(5)
C5B 0.028(4) 0.054(5) 0.060(5) -0.001(4) 0.007(3) -0.015(3)
C6B 0.024(3) 0.040(4) 0.033(3) -0.005(3) 0.003(3) 0.000(3)
C1C 0.018(3) 0.030(3) 0.026(3) 0.002(3) -0.001(2) 0.001(2)
C2C 0.027(3) 0.037(4) 0.039(4) -0.002(3) 0.007(3) -0.006(3)
C3C 0.025(4) 0.062(5) 0.055(5) 0.007(4) 0.008(3) -0.007(4)
C4C 0.024(4) 0.079(6) 0.046(4) 0.012(4) 0.012(3) 0.008(4)
C5C 0.045(4) 0.056(5) 0.052(4) 0.006(4) 0.023(4) 0.024(4)
C6C 0.035(4) 0.040(4) 0.047(4) 0.002(3) 0.013(3) 0.004(3)
C1D 0.018(3) 0.021(3) 0.030(3) 0.000(2) -0.001(2) -0.001(2)
C2D 0.063(5) 0.040(4) 0.029(3) 0.001(3) 0.001(3) -0.015(4)
C3D 0.065(5) 0.043(5) 0.031(4) -0.005(3) -0.004(3) 0.001(4)
C4D 0.046(5) 0.045(5) 0.057(5) -0.018(4) -0.005(4) -0.017(4)
C5D 0.078(6) 0.090(7) 0.050(5) -0.001(5) 0.000(4) -0.061(6)
C6D 0.063(5) 0.062(6) 0.035(4) 0.006(4) 0.002(4) -0.032(4)
C1E 0.025(3) 0.036(4) 0.025(3) -0.003(3) 0.002(2) 0.003(3)
C2E 0.036(4) 0.044(4) 0.031(3) -0.009(3) 0.005(3) -0.003(3)
C3E 0.040(4) 0.068(6) 0.047(4) -0.015(4) 0.014(3) -0.009(4)
C4E 0.038(4) 0.070(6) 0.062(5) -0.024(4) -0.001(4) -0.026(4)
C5E 0.072(6) 0.077(7) 0.038(4) -0.025(4) 0.006(4) -0.023(5)
C6E 0.060(5) 0.069(6) 0.030(4) -0.012(4) 0.008(3) -0.029(4)
C1F 0.026(3) 0.028(3) 0.029(3) 0.003(3) 0.010(2) 0.002(3)
C2F 0.026(3) 0.044(4) 0.038(4) -0.006(3) 0.011(3) 0.003(3)
C3F 0.038(4) 0.067(6) 0.054(5) 0.004(4) 0.010(3) 0.006(4)
C4F 0.037(4) 0.065(6) 0.058(5) -0.023(4) 0.026(4) -0.005(4)
C5F 0.042(4) 0.071(6) 0.033(4) -0.007(4) 0.016(3) -0.005(4)
C6F 0.039(4) 0.061(5) 0.027(3) -0.001(3) 0.008(3) -0.007(4)
C1G 0.030(3) 0.027(3) 0.021(3) 0.004(2) -0.004(2) 0.005(3)
C2G 0.035(4) 0.035(4) 0.036(4) -0.003(3) 0.003(3) 0.004(3)
C3G 0.041(4) 0.048(5) 0.053(5) 0.002(4) -0.005(3) -0.009(4)
C4G 0.062(5) 0.032(4) 0.040(4) 0.003(3) -0.004(4) -0.007(4)
C5G 0.078(6) 0.029(4) 0.029(3) 0.005(3) 0.012(4) 0.015(4)
C6G 0.045(4) 0.042(4) 0.025(3) 0.002(3) 0.005(3) 0.008(3)
C1H 0.024(3) 0.031(4) 0.031(3) -0.003(3) 0.006(2) 0.003(3)
C2H 0.040(4) 0.060(5) 0.038(4) 0.005(4) 0.013(3) 0.018(4)
C3H 0.078(6) 0.060(6) 0.039(4) 0.010(4) 0.026(4) 0.013(5)
C4H 0.057(5) 0.040(5) 0.058(5) -0.012(4) 0.029(4) -0.018(4)
C5H 0.023(4) 0.140(10) 0.074(6) -0.024(6) 0.018(4) 0.000(5)
C6H 0.026(4) 0.144(10) 0.037(4) -0.001(5) 0.002(3) 0.012(5)

loop_
_atom_type_symbol
_atom_type_description
_atom_type_scat_dispersion_real
_atom_type_scat_dispersion_imag
_atom_type_scat_source
C C 0.0033 0.0016 'International Tables Vol C Tables 4.2.6.8 and 6.1.1.4'
H H 0.0000 0.0000 'International Tables Vol C Tables 4.2.6.8 and 6.1.1.4'
O O 0.0106 0.0060 'International Tables Vol C Tables 4.2.6.8 and 6.1.1.4'
Cl Cl 0.1484 0.1585 'International Tables Vol C Tables 4.2.6.8 and 6.1.1.4'
Fe Fe 0.3463 0.8444 'International Tables Vol C Tables 4.2.6.8 and 6.1.1.4'
Ni Ni 0.3393 1.1124 'International Tables Vol C Tables 4.2.6.8 and 6.1.1.4'
P P 0.1023 0.0942 'International Tables Vol C Tables 4.2.6.8 and 6.1.1.4'

loop_
_geom_angle_atom_site_label_1
_geom_angle_atom_site_label_2
_geom_angle_atom_site_label_3
_geom_angle
O4 Ni1 O2 179.12(16)
O4 Ni1 O3 91.19(16)
O2 Ni1 O3 89.65(16)
O4 Ni1 O1 87.04(16)
O2 Ni1 O1 92.12(16)
O3 Ni1 O1 177.98(16)
O4 Ni1 Cl1 92.55(13)
O2 Ni1 Cl1 87.70(12)
O3 Ni1 Cl1 90.20(13)
O1 Ni1 Cl1 90.84(12)
O4 Ni1 Cl2 91.80(13)
O2 Ni1 Cl2 87.97(12)
O3 Ni1 Cl2 88.60(13)
O1 Ni1 Cl2 90.50(12)
Cl1 Ni1 Cl2 175.51(7)
Cl3A Ni2 Cl4A 113.0(4)
Cl3A Ni2 Cl5 121.7(5)
Cl4A Ni2 Cl5 88.9(3)
Cl3A Ni2 Cl3 16.0(4)
Cl4A Ni2 Cl3 128.1(4)
Cl5 Ni2 Cl3 112.49(15)
Cl3A Ni2 Cl6 113.3(5)
Cl4A Ni2 Cl6 106.1(4)
Cl5 Ni2 Cl6 110.53(13)
Cl3 Ni2 Cl6 108.86(11)
Cl3A Ni2 Cl5A 109.4(4)
Cl4A Ni2 Cl5A 109.0(3)
Cl5 Ni2 Cl5A 20.2(3)
Cl3 Ni2 Cl5A 97.0(4)
Cl6 Ni2 Cl5A 105.9(5)
Cl3A Ni2 Cl6A 109.2(4)
Cl4A Ni2 Cl6A 109.2(4)
Cl5 Ni2 Cl6A 113.0(6)
Cl3 Ni2 Cl6A 104.7(6)
Cl6 Ni2 Cl6A 4.2(6)
Cl5A Ni2 Cl6A 107.0(4)
Cl3A Ni2 Cl4 90.3(4)
Cl4A Ni2 Cl4 24.2(4)
Cl5 Ni2 Cl4 108.89(14)
Cl3 Ni2 Cl4 106.10(15)
Cl6 Ni2 Cl4 109.86(14)
Cl5A Ni2 Cl4 127.5(4)
Cl6A Ni2 Cl4 111.5(5)
C7 Fe1 C6 41.5(2)
C7 Fe1 C1 161.1(2)
C6 Fe1 C1 124.6(2)
C7 Fe1 C10 68.7(2)
C6 Fe1 C10 40.7(2)
C1 Fe1 C10 109.1(2)
C7 Fe1 C2 155.6(2)
C6 Fe1 C2 160.8(2)
C1 Fe1 C2 41.5(2)
C10 Fe1 C2 123.7(3)
C7 Fe1 C8 40.6(2)
C6 Fe1 C8 68.8(2)
C1 Fe1 C8 157.6(3)
C10 Fe1 C8 68.1(3)
C2 Fe1 C8 120.1(3)
C7 Fe1 C5 123.8(3)
C6 Fe1 C5 109.2(2)
C1 Fe1 C5 41.0(2)
C10 Fe1 C5 125.1(3)
C2 Fe1 C5 69.0(3)
C8 Fe1 C5 158.7(3)
C7 Fe1 C9 68.3(3)
C6 Fe1 C9 68.8(2)
C1 Fe1 C9 123.1(3)
C10 Fe1 C9 40.9(2)
C2 Fe1 C9 106.2(3)
C8 Fe1 C9 40.1(3)
C5 Fe1 C9 160.6(3)
C7 Fe1 C4 106.9(3)
C6 Fe1 C4 123.7(3)
C1 Fe1 C4 68.6(3)
C10 Fe1 C4 160.7(3)
C2 Fe1 C4 68.2(3)
C8 Fe1 C4 121.6(3)
C5 Fe1 C4 40.5(2)
C9 Fe1 C4 156.8(3)
C7 Fe1 C3 120.3(3)
C6 Fe1 C3 157.7(3)
C1 Fe1 C3 68.6(3)
C10 Fe1 C3 159.2(3)
C2 Fe1 C3 40.8(3)
C8 Fe1 C3 105.7(3)
C5 Fe1 C3 67.6(3)
C9 Fe1 C3 121.8(3)
C4 Fe1 C3 39.5(3)
C16 Fe2 C13 158.8(3)
C16 Fe2 C12 160.5(3)
C13 Fe2 C12 40.6(3)
C16 Fe2 C17 41.4(2)
C13 Fe2 C17 119.9(3)
C12 Fe2 C17 155.4(3)
C16 Fe2 C14 125.5(3)
C13 Fe2 C14 40.2(3)
C12 Fe2 C14 68.2(3)
C17 Fe2 C14 106.5(3)
C16 Fe2 C11 125.5(2)
C13 Fe2 C11 69.0(3)
C12 Fe2 C11 41.8(2)
C17 Fe2 C11 160.7(2)
C14 Fe2 C11 68.3(3)
C16 Fe2 C18 68.9(2)
C13 Fe2 C18 103.0(3)
C12 Fe2 C18 119.1(3)
C17 Fe2 C18 41.0(3)
C14 Fe2 C18 119.4(3)
C11 Fe2 C18 158.1(3)
C16 Fe2 C20 41.0(3)
C13 Fe2 C20 155.9(3)
C12 Fe2 C20 122.4(3)
C17 Fe2 C20 69.3(3)
C14 Fe2 C20 163.5(3)
C11 Fe2 C20 110.1(3)
C18 Fe2 C20 68.6(3)
C16 Fe2 C15 110.9(2)
C13 Fe2 C15 68.7(3)
C12 Fe2 C15 69.1(3)
C17 Fe2 C15 123.5(3)
C14 Fe2 C15 40.9(3)
C11 Fe2 C15 40.5(2)
C18 Fe2 C15 157.2(3)
C20 Fe2 C15 127.2(3)
C16 Fe2 C19 68.5(3)
C13 Fe2 C19 118.6(3)
C12 Fe2 C19 105.3(3)
C17 Fe2 C19 68.5(3)
C14 Fe2 C19 154.0(3)
C11 Fe2 C19 124.5(3)
C18 Fe2 C19 40.1(3)
C20 Fe2 C19 40.7(3)
C15 Fe2 C19 162.5(3)
O1 P1 C1 111.1(3)
O1 P1 C1A 112.9(3)
C1 P1 C1A 104.4(3)
O1 P1 C1B 110.1(2)
C1 P1 C1B 109.6(3)
C1A P1 C1B 108.5(3)
O2 P2 C6 113.4(2)
O2 P2 C1D 113.5(2)
C6 P2 C1D 106.3(3)
O2 P2 C1C 108.4(3)
C6 P2 C1C 106.1(3)
C1D P2 C1C 108.9(3)
O3 P3 C11 114.3(3)
O3 P3 C1F 111.0(3)
C11 P3 C1F 105.1(3)
O3 P3 C1E 109.9(3)
C11 P3 C1E 107.1(3)
C1F P3 C1E 109.1(3)
O4 P4 C16 111.9(3)
O4 P4 C1H 112.3(3)
C16 P4 C1H 105.6(3)
O4 P4 C1G 109.3(3)
C16 P4 C1G 109.7(3)
C1H P4 C1G 107.9(3)
P1 O1 Ni1 168.9(3)
P2 O2 Ni1 156.3(3)
P3 O3 Ni1 164.1(3)
P4 O4 Ni1 173.0(3)
C5 C1 C2 107.2(5)
C5 C1 P1 122.4(4)
C2 C1 P1 130.0(5)
C5 C1 Fe1 69.9(3)
C2 C1 Fe1 69.4(3)
P1 C1 Fe1 131.3(3)
C3 C2 C1 107.0(6)
C3 C2 Fe1 70.4(4)
C1 C2 Fe1 69.1(3)
C4 C3 C2 109.1(6)
C4 C3 Fe1 70.2(4)
C2 C3 Fe1 68.8(3)
C3 C4 C5 108.5(6)
C3 C4 Fe1 70.3(4)
C5 C4 Fe1 69.1(4)
C4 C5 C1 108.1(6)
C4 C5 Fe1 70.3(4)
C1 C5 Fe1 69.1(4)
C10 C6 C7 106.9(5)
C10 C6 P2 125.8(4)
C7 C6 P2 127.3(4)
C10 C6 Fe1 69.8(3)
C7 C6 Fe1 68.9(3)
P2 C6 Fe1 124.7(3)
C8 C7 C6 108.0(5)
C8 C7 Fe1 70.4(4)
C6 C7 Fe1 69.6(3)
C9 C8 C7 108.9(5)
C9 C8 Fe1 70.3(4)
C7 C8 Fe1 69.0(3)
C8 C9 C10 107.6(6)
C8 C9 Fe1 69.6(4)
C10 C9 Fe1 69.1(3)
C6 C10 C9 108.6(6)
C6 C10 Fe1 69.5(3)
C9 C10 Fe1 70.0(4)
C15 C11 C12 108.1(6)
C15 C11 P3 123.5(5)
C12 C11 P3 128.4(5)
C15 C11 Fe2 70.6(4)
C12 C11 Fe2 68.9(4)
P3 C11 Fe2 128.6(3)
C13 C12 C11 107.3(6)
C13 C12 Fe2 69.7(4)
C11 C12 Fe2 69.3(3)
C14 C13 C12 108.6(6)
C14 C13 Fe2 70.1(4)
C12 C13 Fe2 69.7(4)
C13 C14 C15 109.4(7)
C13 C14 Fe2 69.7(4)
C15 C14 Fe2 70.4(4)
C11 C15 C14 106.8(6)
C11 C15 Fe2 68.9(4)
C14 C15 Fe2 68.7(4)
C20 C16 C17 108.7(5)
C20 C16 P4 122.9(5)
C17 C16 P4 128.3(5)
C20 C16 Fe2 70.7(3)
C17 C16 Fe2 70.0(3)
P4 C16 Fe2 127.3(3)
C18 C17 C16 106.8(6)
C18 C17 Fe2 69.7(4)
C16 C17 Fe2 68.6(3)
C19 C18 C17 108.9(6)
C19 C18 Fe2 70.8(4)
C17 C18 Fe2 69.3(4)
C18 C19 C20 108.4(6)
C18 C19 Fe2 69.1(4)
C20 C19 Fe2 69.1(4)
C16 C20 C19 107.1(6)
C16 C20 Fe2 68.3(4)
C19 C20 Fe2 70.2(4)
C2A C1A C6A 119.3(6)
C2A C1A P1 121.3(5)
C6A C1A P1 119.4(5)
C3A C2A C1A 119.8(6)
C4A C3A C2A 121.1(7)
C3A C4A C5A 119.4(7)
C4A C5A C6A 121.1(7)
C5A C6A C1A 119.4(6)
C6B C1B C2B 119.3(6)
C6B C1B P1 117.2(4)
C2B C1B P1 123.4(5)
C1B C2B C3B 118.7(7)
C4B C3B C2B 121.4(7)
C3B C4B C5B 119.4(7)
C6B C5B C4B 120.5(7)
C5B C6B C1B 120.6(6)
C6C C1C C2C 120.4(6)
C6C C1C P2 121.0(5)
C2C C1C P2 118.5(5)
C1C C2C C3C 119.6(7)
C4C C3C C2C 119.6(7)
C5C C4C C3C 121.7(7)
C4C C5C C6C 119.2(7)
C1C C6C C5C 119.4(7)
C6D C1D C2D 118.9(6)
C6D C1D P2 122.4(5)
C2D C1D P2 118.7(5)
C3D C2D C1D 119.7(6)
C4D C3D C2D 120.2(7)
C3D C4D C5D 121.4(7)
C4D C5D C6D 118.9(7)
C1D C6D C5D 120.8(7)
C2E C1E C6E 119.0(6)
C2E C1E P3 118.2(5)
C6E C1E P3 122.7(5)
C1E C2E C3E 119.8(6)
C4E C3E C2E 120.9(7)
C3E C4E C5E 119.6(7)
C4E C5E C6E 121.0(7)
C5E C6E C1E 119.6(7)
C2F C1F C6F 118.7(6)
C2F C1F P3 120.0(5)
C6F C1F P3 121.3(5)
C1F C2F C3F 120.7(6)
C2F C3F C4F 119.2(7)
C5F C4F C3F 120.7(7)
C4F C5F C6F 119.5(7)
C5F C6F C1F 121.2(7)
C2G C1G C6G 119.5(6)
C2G C1G P4 118.9(5)
C6G C1G P4 121.5(5)
C1G C2G C3G 120.4(7)
C4G C3G C2G 119.7(7)
C3G C4G C5G 120.3(7)
C6G C5G C4G 120.0(7)
C5G C6G C1G 120.1(7)
C2H C1H C6H 118.8(6)
C2H C1H P4 119.0(5)
C6H C1H P4 122.1(5)
C1H C2H C3H 120.1(7)
C4H C3H C2H 121.0(8)
C3H C4H C5H 120.3(7)
C4H C5H C6H 119.2(7)
C1H C6H C5H 120.5(7)

loop_
_geom_bond_atom_site_label_1
_geom_bond_atom_site_label_2
_geom_bond_distance
Cl6 Ni2 2.195(2)
Cl3 Ni2 2.174(3)
Cl4 Ni2 2.216(3)
Cl5 Ni2 2.156(3)
Cl3A Ni2 2.141(7)
Cl4A Ni2 2.143(7)
Cl5A Ni2 2.198(7)
Cl6A Ni2 2.200(7)
Ni1 O4 1.977(4)
Ni1 O2 2.012(4)
Ni1 O3 2.020(4)
Ni1 O1 2.033(4)
Ni1 Cl1 2.3336(17)
Ni1 Cl2 2.3525(16)
Fe1 C7 2.024(6)
Fe1 C6 2.034(5)
Fe1 C1 2.035(6)
Fe1 C10 2.038(6)
Fe1 C2 2.039(6)
Fe1 C8 2.042(6)
Fe1 C5 2.045(6)
Fe1 C9 2.051(7)
Fe1 C4 2.061(7)
Fe1 C3 2.061(6)
Fe2 C16 2.011(6)
Fe2 C13 2.026(6)
Fe2 C12 2.027(6)
Fe2 C17 2.029(6)
Fe2 C14 2.032(7)
Fe2 C11 2.032(6)
Fe2 C18 2.035(6)
Fe2 C20 2.042(6)
Fe2 C15 2.054(6)
Fe2 C19 2.056(6)
P1 O1 1.494(4)
P1 C1 1.763(6)
P1 C1A 1.785(6)
P1 C1B 1.799(6)
P2 O2 1.499(4)
P2 C6 1.784(6)
P2 C1D 1.796(6)
P2 C1C 1.796(6)
P3 O3 1.495(4)
P3 C11 1.764(7)
P3 C1F 1.794(6)
P3 C1E 1.811(6)
P4 O4 1.500(4)
P4 C16 1.776(6)
P4 C1H 1.797(6)
P4 C1G 1.798(6)
C1 C5 1.429(8)
C1 C2 1.444(8)
C2 C3 1.430(10)
C3 C4 1.392(11)
C4 C5 1.423(9)
C6 C10 1.414(8)
C6 C7 1.438(8)
C7 C8 1.409(8)
C8 C9 1.403(10)
C9 C10 1.428(9)
C11 C15 1.414(9)
C11 C12 1.447(8)
C12 C13 1.407(10)
C13 C14 1.395(11)
C14 C15 1.427(9)
C16 C20 1.420(9)
C16 C17 1.428(9)
C17 C18 1.422(9)
C18 C19 1.404(11)
C19 C20 1.427(9)
C1A C2A 1.394(8)
C1A C6A 1.396(9)
C2A C3A 1.377(10)
C3A C4A 1.370(10)
C4A C5A 1.376(10)
C5A C6A 1.382(10)
C1B C6B 1.392(8)
C1B C2B 1.395(9)
C2B C3B 1.403(10)
C3B C4B 1.366(12)
C4B C5B 1.382(11)
C5B C6B 1.375(9)
C1C C6C 1.384(9)
C1C C2C 1.385(8)
C2C C3C 1.394(9)
C3C C4C 1.369(11)
C4C C5C 1.366(11)
C5C C6C 1.408(9)
C1D C6D 1.373(9)
C1D C2D 1.393(8)
C2D C3D 1.388(10)
C3D C4D 1.345(10)
C4D C5D 1.372(11)
C5D C6D 1.389(10)
C1E C2E 1.380(9)
C1E C6E 1.393(9)
C2E C3E 1.387(10)
C3E C4E 1.354(10)
C4E C5E 1.368(11)
C5E C6E 1.376(11)
C1F C2F 1.375(9)
C1F C6F 1.393(8)
C2F C3F 1.390(9)
C3F C4F 1.391(10)
C4F C5F 1.364(11)
C5F C6F 1.380(9)
C1G C2G 1.386(9)
C1G C6G 1.395(9)
C2G C3G 1.391(10)
C3G C4G 1.384(11)
C4G C5G 1.388(11)
C5G C6G 1.382(10)
C1H C2H 1.374(9)
C1H C6H 1.375(9)
C2H C3H 1.388(10)
C3H C4H 1.343(11)
C4H C5H 1.372(12)
C5H C6H 1.401(11)
